data_2209542
loop_
_publ_author_name
'Sha-Sha Liu'
'Xiao-Hong Ren'
'Shuai Zhao'
'Hong-Mei Niu'
'Jian Xu'

_publ_section_title
;
 2-Nitropropane-1,3-diol
;
_journal_coeditor_code HK2051
_journal_issue 7
_journal_name_full 'Acta Crystallographica Section E'
_journal_page_first o2822
_journal_page_last o2823
_journal_paper_doi 10.1107/S1600536806021866
_journal_volume 62
_journal_year 2006
_chemical_formula_iupac 'C3 H7 N O4'
_chemical_formula_moiety 'C3 H7 N O4'
_chemical_formula_sum 'C3 H7 N O4'
_chemical_formula_weight 121.10
_chemical_melting_point 327.15
_chemical_name_systematic
;
2-Nitropropane-1,3-diol
;
_space_group_IT_number 33
_symmetry_cell_setting orthorhombic
_symmetry_space_group_name_Hall 'P 2c -2n'
_symmetry_space_group_name_H-M 'P n a 21'
_atom_sites_solution_hydrogens geom
_atom_sites_solution_primary direct
_atom_sites_solution_secondary difmap
_audit_creation_method SHELXL-97
_cell_angle_alpha 90.00
_cell_angle_beta 90.00
_cell_angle_gamma 90.00
_cell_formula_units_Z 4
_cell_length_a 10.331(3)
_cell_length_b 6.322(2)
_cell_length_c 8.520(3)
_cell_measurement_reflns_used 1246
_cell_measurement_temperature 294(2)
_cell_measurement_theta_max 23.10
_cell_measurement_theta_min 3.78
_cell_volume 556.5(3)
_computing_cell_refinement 'SAINT (Bruker, 1997)'
_computing_data_collection 'SMART (Bruker, 1997)'
_computing_data_reduction SAINT
_computing_molecular_graphics 'SHELXTL (Bruker, 1997)'
_computing_publication_material SHELXTL
_computing_structure_refinement 'SHELXL97 (Sheldrick, 1997)'
_computing_structure_solution 'SHELXS97 (Sheldrick, 1997)'
_diffrn_ambient_temperature 294(2)
_diffrn_measured_fraction_theta_full 1.000
_diffrn_measured_fraction_theta_max 1.000
_diffrn_measurement_device_type 'Bruker SMART CCD area-detector'
_diffrn_measurement_method '\f and \w'
_diffrn_radiation_monochromator graphite
_diffrn_radiation_source 'fine-focus sealed tube'
_diffrn_radiation_type MoK\a
_diffrn_radiation_wavelength 0.71073
_diffrn_reflns_av_R_equivalents 0.0271
_diffrn_reflns_av_sigmaI/netI 0.0180
_diffrn_reflns_limit_h_max 12
_diffrn_reflns_limit_h_min -10
_diffrn_reflns_limit_k_max 6
_diffrn_reflns_limit_k_min -7
_diffrn_reflns_limit_l_max 10
_diffrn_reflns_limit_l_min -10
_diffrn_reflns_number 2868
_diffrn_reflns_theta_full 26.23
_diffrn_reflns_theta_max 26.23
_diffrn_reflns_theta_min 3.78
_exptl_absorpt_coefficient_mu 0.135
_exptl_absorpt_correction_T_max 0.9760
_exptl_absorpt_correction_T_min 0.9682
_exptl_absorpt_correction_type multi-scan
_exptl_absorpt_process_details '(SADABS; Sheldrick, 1996)'
_exptl_crystal_colour colorless
_exptl_crystal_density_diffrn 1.445
_exptl_crystal_density_method 'not measured'
_exptl_crystal_description prism
_exptl_crystal_F_000 256
_exptl_crystal_size_max 0.24
_exptl_crystal_size_mid 0.20
_exptl_crystal_size_min 0.18
_refine_diff_density_max 0.120
_refine_diff_density_min -0.135
_refine_ls_abs_structure_details 'None, Friedel pairs merged'
_refine_ls_extinction_method none
_refine_ls_goodness_of_fit_ref 1.071
_refine_ls_hydrogen_treatment mixed
_refine_ls_matrix_type full
_refine_ls_number_parameters 79
_refine_ls_number_reflns 597
_refine_ls_number_restraints 1
_refine_ls_restrained_S_all 1.070
_refine_ls_R_factor_all 0.0415
_refine_ls_R_factor_gt 0.0339
_refine_ls_shift/su_max 0.000
_refine_ls_shift/su_mean 0.000
_refine_ls_structure_factor_coef Fsqd
_refine_ls_weighting_details 'calc w=1/[\s^2^(Fo^2^)+(0.0499P)^2^+0.0466P] where P=(Fo^2^+2Fc^2^)/3'
_refine_ls_weighting_scheme calc
_refine_ls_wR_factor_gt 0.0807
_refine_ls_wR_factor_ref 0.0855
_reflns_number_gt 505
_reflns_number_total 597
_reflns_threshold_expression I>2\s(I)
_cod_data_source_file hk2051.cif
_cod_data_source_block I
_cod_database_code 2209542
_cod_database_fobs_code 2209542

loop_
_symmetry_equiv_pos_as_xyz
'x, y, z'
'-x, -y, z+1/2'
'x+1/2, -y+1/2, z'
'-x+1/2, y+1/2, z+1/2'

loop_
_atom_site_type_symbol
_atom_site_label
_atom_site_fract_x
_atom_site_fract_y
_atom_site_fract_z
_atom_site_U_iso_or_equiv
_atom_site_adp_type
_atom_site_calc_flag
_atom_site_refinement_flags
_atom_site_occupancy
O O1 0.8876(2) 0.7482(4) 0.4725(3) 0.0769(7) Uani d . 1
O O2 0.7428(2) 0.5568(3) 0.5828(4) 0.0803(7) Uani d . 1
O O3 0.63039(17) 1.0546(3) 0.5997(3) 0.0601(6) Uani d . 1
H H3 0.582(4) 1.007(6) 0.672(6) 0.090 Uiso d . 1
O O4 0.99210(18) 0.6747(3) 0.8253(3) 0.0610(6) Uani d . 1
H H4 0.945(4) 0.610(6) 0.904(6) 0.091 Uiso d . 1
N N1 0.8136(2) 0.7103(3) 0.5793(3) 0.0493(6) Uani d . 1
C C1 0.7585(3) 1.0710(4) 0.6550(4) 0.0460(6) Uani d . 1
H H1A 0.7619 1.1742 0.7391 0.055 Uiso calc R 1
H H1B 0.8138 1.1207 0.5707 0.055 Uiso calc R 1
C C2 0.8090(2) 0.8610(4) 0.7146(3) 0.0378(5) Uani d . 1
H H2 0.7493 0.8060 0.7941 0.045 Uiso calc R 1
C C3 0.9433(2) 0.8754(4) 0.7846(3) 0.0484(6) Uani d . 1
H H3A 1.0010 0.9415 0.7094 0.058 Uiso calc R 1
H H3B 0.9405 0.9641 0.8775 0.058 Uiso calc R 1

loop_
_atom_site_aniso_label
_atom_site_aniso_U_11
_atom_site_aniso_U_22
_atom_site_aniso_U_33
_atom_site_aniso_U_12
_atom_site_aniso_U_13
_atom_site_aniso_U_23
O1 0.0849(15) 0.0957(17) 0.0500(12) -0.0133(14) 0.0215(13) -0.0177(12)
O2 0.0934(15) 0.0493(12) 0.0981(19) -0.0177(12) -0.0066(16) -0.0129(13)
O3 0.0476(11) 0.0719(13) 0.0609(13) 0.0000(9) -0.0076(10) 0.0244(12)
O4 0.0501(11) 0.0806(14) 0.0523(12) 0.0221(9) 0.0064(9) 0.0175(12)
N1 0.0517(12) 0.0443(12) 0.0521(14) -0.0015(10) -0.0046(11) -0.0032(11)
C1 0.0456(14) 0.0426(12) 0.0499(14) -0.0003(10) -0.0005(11) 0.0053(11)
C2 0.0370(11) 0.0410(11) 0.0355(11) 0.0001(10) 0.0049(10) 0.0006(11)
C3 0.0416(13) 0.0586(14) 0.0449(13) 0.0023(12) -0.0011(12) -0.0002(12)

loop_
_atom_type_symbol
_atom_type_description
_atom_type_scat_dispersion_real
_atom_type_scat_dispersion_imag
_atom_type_scat_source
C C 0.0033 0.0000 'International Tables Vol C Tables 4.2.6.8 and 6.1.1.4'
H H 0.0000 0.0000 'International Tables Vol C Tables 4.2.6.8 and 6.1.1.4'
N N 0.0061 0.0000 'International Tables Vol C Tables 4.2.6.8 and 6.1.1.4'
O O 0.0106 0.0000 'International Tables Vol C Tables 4.2.6.8 and 6.1.1.4'

loop_
_geom_angle_atom_site_label_1
_geom_angle_atom_site_label_2
_geom_angle_atom_site_label_3
_geom_angle
_geom_angle_publ_flag
C1 O3 H3 109(3) ?
C3 O4 H4 113(2) ?
O1 N1 O2 123.8(3) yes
O1 N1 C2 118.2(2) yes
O2 N1 C2 118.0(2) yes
O3 C1 C2 111.8(2) yes
O3 C1 H1A 109.3 ?
C2 C1 H1A 109.3 ?
O3 C1 H1B 109.3 ?
C2 C1 H1B 109.3 ?
H1A C1 H1B 107.9 ?
N1 C2 C3 108.3(2) yes
N1 C2 C1 108.1(2) yes
C3 C2 C1 113.3(2) yes
N1 C2 H2 109.0 ?
C3 C2 H2 109.0 ?
C1 C2 H2 109.0 ?
O4 C3 C2 111.8(2) yes
O4 C3 H3A 109.3 ?
C2 C3 H3A 109.3 ?
O4 C3 H3B 109.3 ?
C2 C3 H3B 109.3 ?
H3A C3 H3B 107.9 ?

loop_
_geom_bond_atom_site_label_1
_geom_bond_atom_site_label_2
_geom_bond_distance
_geom_bond_publ_flag
O1 N1 1.213(3) yes
O2 N1 1.215(3) yes
O3 C1 1.409(3) yes
O3 H3 0.85(5) ?
O4 C3 1.409(3) yes
O4 H4 0.92(5) ?
N1 C2 1.496(3) yes
C1 C2 1.514(3) yes
C1 H1A 0.9700 ?
C1 H1B 0.9700 ?
C2 C3 1.512(3) yes
C2 H2 0.9800 ?
C3 H3A 0.9700 ?
C3 H3B 0.9700 ?

loop_
_geom_hbond_atom_site_label_D
_geom_hbond_atom_site_label_H
_geom_hbond_atom_site_label_A
_geom_hbond_site_symmetry_A
_geom_hbond_distance_DH
_geom_hbond_distance_HA
_geom_hbond_distance_DA
_geom_hbond_angle_DHA
_geom_hbond_publ_flag
O4 H4 O3 4_645 0.92(5) 1.88(5) 2.765(3) 161(4) yes
O3 H3 O4 3_465 0.85(5) 1.97(5) 2.800(3) 165(4) yes

loop_
_geom_torsion_atom_site_label_1
_geom_torsion_atom_site_label_2
_geom_torsion_atom_site_label_3
_geom_torsion_atom_site_label_4
_geom_torsion
O1 N1 C2 C3 -58.1(3)
O2 N1 C2 C3 121.9(3)
O1 N1 C2 C1 65.0(3)
O2 N1 C2 C1 -115.1(3)
O3 C1 C2 N1 63.8(3)
O3 C1 C2 C3 -176.3(2)
N1 C2 C3 O4 -54.6(3)
C1 C2 C3 O4 -174.4(2)

loop_
_cod_related_entry_id
_cod_related_entry_database
_cod_related_entry_code
1 ChemSpider 107644
